data_4071453
loop_
_publ_author_name
'Dikarev, Evgeny V.'
'Li, Bo'
'Rogachev, Andrey Yu.'
'Zhang, Haitao'
'Petrukhina, Marina A.'

_publ_section_title
;
 Metal-Site-Controlled Arene Coordination in a Heterobimetallic
 Bi&#x2212;Rh Complex with Pyrene
;
_journal_issue 15
_journal_name_full Organometallics
_journal_page_first 3728
_journal_paper_doi 10.1021/om8001763
_journal_volume 27
_journal_year 2008
_chemical_formula_moiety 'Bi Rh (O2 C C F3)4 (C16 H10)'
_chemical_formula_sum 'C24 H10 Bi F12 O8 Rh'
_chemical_formula_weight 966.21
_chemical_melting_point ?
_chemical_name_systematic
; 
 Catena-(tetrakis(mu2-trifluoroacetateo-O,O')
 -bismuth(II)-rhodium(II)-pyrene)
;
_space_group_IT_number 2
_symmetry_cell_setting triclinic
_symmetry_space_group_name_Hall '-P 1'
_symmetry_space_group_name_H-M 'P -1'
_atom_sites_solution_hydrogens geom
_atom_sites_solution_primary direct
_atom_sites_solution_secondary difmap
_audit_creation_method SHELXL-97
_cell_angle_alpha 81.9880(10)
_cell_angle_beta 85.1920(10)
_cell_angle_gamma 71.6310(10)
_cell_formula_units_Z 2
_cell_length_a 8.5229(4)
_cell_length_b 12.8739(6)
_cell_length_c 13.1035(6)
_cell_measurement_reflns_used 9035
_cell_measurement_temperature 90(2)
_cell_measurement_theta_max 28.16
_cell_measurement_theta_min 2.16
_cell_volume 1349.96(11)
_computing_cell_refinement 'SMART, SAINT'
_computing_data_collection SMART
_computing_data_reduction SAINT
_computing_molecular_graphics 'SHELXP-93 (Sheldrick, 1993)'
_computing_publication_material 'SHELXCIF-93 (Sheldrick, 1993)'
_computing_structure_refinement 'SHELXL-97 (Sheldrick, 1997)'
_computing_structure_solution 'SHELXS-97 (Sheldrick, 1990)'
_diffrn_ambient_temperature 90(2)
_diffrn_measured_fraction_theta_full 0.860
_diffrn_measured_fraction_theta_max 0.860
_diffrn_measurement_device_type 'Bruker SMART APEX CCD'
_diffrn_measurement_method '0.3 deg wide \w exposures'
_diffrn_radiation_monochromator graphite
_diffrn_radiation_source 'fine-focus sealed tube'
_diffrn_radiation_type MoK\a
_diffrn_radiation_wavelength 0.71073
_diffrn_reflns_av_R_equivalents 0.0167
_diffrn_reflns_av_sigmaI/netI 0.0251
_diffrn_reflns_limit_h_max 11
_diffrn_reflns_limit_h_min -11
_diffrn_reflns_limit_k_max 16
_diffrn_reflns_limit_k_min -17
_diffrn_reflns_limit_l_max 16
_diffrn_reflns_limit_l_min -17
_diffrn_reflns_number 10679
_diffrn_reflns_theta_full 28.32
_diffrn_reflns_theta_max 28.32
_diffrn_reflns_theta_min 2.43
_diffrn_standards_decay_% 0
_diffrn_standards_interval_count na
_diffrn_standards_interval_time na
_diffrn_standards_number 'none (area detector data)'
_exptl_absorpt_coefficient_mu 7.252
_exptl_absorpt_correction_T_max 0.5946
_exptl_absorpt_correction_T_min 0.2863
_exptl_absorpt_correction_type 'multi-scan (SADABS)'
_exptl_crystal_colour red
_exptl_crystal_density_diffrn 2.377
_exptl_crystal_density_meas ?
_exptl_crystal_density_method none
_exptl_crystal_description block
_exptl_crystal_F_000 908
_exptl_crystal_size_max 0.23
_exptl_crystal_size_mid 0.10
_exptl_crystal_size_min 0.08
_refine_diff_density_max 1.733
_refine_diff_density_min -1.407
_refine_diff_density_rms 0.123
_refine_ls_extinction_coef noref
_refine_ls_extinction_method none
_refine_ls_goodness_of_fit_ref 1.082
_refine_ls_hydrogen_treatment noref
_refine_ls_matrix_type full
_refine_ls_number_parameters 415
_refine_ls_number_reflns 5791
_refine_ls_number_restraints 0
_refine_ls_restrained_S_all 1.082
_refine_ls_R_factor_all 0.0234
_refine_ls_R_factor_gt 0.0223
_refine_ls_shift/su_max 0.003
_refine_ls_shift/su_mean 0.000
_refine_ls_structure_factor_coef Fsqd
_refine_ls_weighting_details 'calc w=1/[\s^2^(Fo^2^)+(0.0355P)^2^+0.6417P] where P=(Fo^2^+2Fc^2^)/3'
_refine_ls_weighting_scheme calc
_refine_ls_wR_factor_gt 0.0572
_refine_ls_wR_factor_ref 0.0578
_reflns_number_gt 5561
_reflns_number_total 5791
_reflns_threshold_expression >2sigma(I)
_cod_data_source_file om8001763-file003.cif
_cod_data_source_block BiRh(O2CCF3)4(C16H10)_(1)
_cod_depositor_comments
;
The following automatic conversions were performed:

'_chemical_melting_point' value 'not measured' was changed to '?' -
the value is undefined or not given.

Automatic conversion script
Id: cif_fix_values 1715 2011-07-08 13:25:40Z adriana 

The following automatic conversions were performed:

'_exptl_crystal_density_meas' value 'not measured' was changed to '?'
- the value is perceived as not measured.

Automatic conversion script
Id: cif_fix_values 3008 2015-01-20 13:52:24Z robertas 
;
_cod_database_code 4071453

loop_
_symmetry_equiv_pos_as_xyz
'x, y, z'
'-x, -y, -z'

loop_
_atom_site_label
_atom_site_type_symbol
_atom_site_fract_x
_atom_site_fract_y
_atom_site_fract_z
_atom_site_U_iso_or_equiv
_atom_site_adp_type
_atom_site_occupancy
_atom_site_symmetry_multiplicity
_atom_site_calc_flag
_atom_site_refinement_flags
Bi1 Bi 0.723954(13) 0.729216(9) 0.625382(8) 0.01459(5) Uani 1 1 d .
Rh1 Rh 0.61653(3) 0.766435(19) 0.810685(17) 0.01235(6) Uani 1 1 d .
O1 O 0.9740(3) 0.6434(2) 0.71568(19) 0.0267(6) Uani 1 1 d .
O2 O 0.6732(3) 0.5590(2) 0.68789(19) 0.0264(6) Uani 1 1 d .
O3 O 0.4341(3) 0.7911(2) 0.59685(18) 0.0268(6) Uani 1 1 d .
O4 O 0.7186(3) 0.92243(19) 0.62058(17) 0.0219(5) Uani 1 1 d .
O5 O 0.8498(3) 0.70690(19) 0.86403(17) 0.0177(5) Uani 1 1 d .
O6 O 0.6006(3) 0.61186(18) 0.84715(17) 0.0159(4) Uani 1 1 d .
O7 O 0.3797(3) 0.82462(18) 0.76282(17) 0.0165(5) Uani 1 1 d .
O8 O 0.6324(3) 0.92087(19) 0.78860(17) 0.0173(5) Uani 1 1 d .
C1 C 0.9706(4) 0.6575(3) 0.8077(3) 0.0183(6) Uani 1 1 d .
C2 C 1.1344(4) 0.6056(3) 0.8631(3) 0.0276(8) Uani 1 1 d .
F1 F 1.1475(3) 0.5045(2) 0.9034(3) 0.0643(9) Uani 1 1 d .
F2 F 1.1476(3) 0.6636(3) 0.9360(2) 0.0598(9) Uani 1 1 d .
F3 F 1.2629(3) 0.6025(2) 0.79745(19) 0.0381(6) Uani 1 1 d .
C3 C 0.6356(4) 0.5444(3) 0.7814(2) 0.0164(6) Uani 1 1 d .
C4 C 0.6333(4) 0.4268(3) 0.8241(3) 0.0211(7) Uani 1 1 d .
F4 F 0.5621(3) 0.38584(19) 0.76001(18) 0.0389(6) Uani 1 1 d .
F5 F 0.7893(3) 0.36113(18) 0.83409(19) 0.0361(5) Uani 1 1 d .
F6 F 0.5560(3) 0.42257(17) 0.91534(16) 0.0290(5) Uani 1 1 d .
C5 C 0.3425(4) 0.8244(3) 0.6717(2) 0.0163(6) Uani 1 1 d .
C6 C 0.1569(4) 0.8792(3) 0.6523(3) 0.0194(7) Uani 1 1 d .
F7 F 0.1258(3) 0.98796(17) 0.63022(19) 0.0327(5) Uani 1 1 d .
F8 F 0.1089(3) 0.8417(2) 0.57497(16) 0.0311(5) Uani 1 1 d .
F9 F 0.0622(2) 0.86181(17) 0.73625(15) 0.0233(4) Uani 1 1 d .
C7 C 0.6789(4) 0.9628(3) 0.7029(2) 0.0157(6) Uani 1 1 d .
C8 C 0.6858(4) 1.0798(3) 0.7084(3) 0.0193(7) Uani 1 1 d .
F10 F 0.5497(3) 1.14040(17) 0.75489(18) 0.0294(5) Uani 1 1 d .
F11 F 0.7020(4) 1.13276(19) 0.61565(17) 0.0405(6) Uani 1 1 d .
F12 F 0.8130(3) 1.07638(18) 0.7628(2) 0.0355(5) Uani 1 1 d .
C9 C 0.7357(4) 0.6739(3) 0.3680(3) 0.0207(7) Uani 1 1 d .
H9 H 0.6311 0.6887 0.3393 0.025 Uiso 1 1 calc R
C10 C 0.8184(4) 0.7530(3) 0.3512(3) 0.0213(7) Uani 1 1 d .
H10 H 0.7690 0.8216 0.3114 0.026 Uiso 1 1 calc R
C11 C 0.9716(4) 0.7328(3) 0.3918(3) 0.0200(7) Uani 1 1 d .
H11 H 1.0258 0.7878 0.3795 0.024 Uiso 1 1 calc R
C12 C 1.0481(4) 0.6321(3) 0.4508(2) 0.0163(6) Uani 1 1 d .
C13 C 0.9642(4) 0.5512(3) 0.4692(2) 0.0153(6) Uani 1 1 d .
C14 C 0.8067(4) 0.5725(3) 0.4273(2) 0.0175(6) Uani 1 1 d .
C15 C 0.7237(4) 0.4887(3) 0.4480(3) 0.0187(6) Uani 1 1 d .
H15 H 0.6188 0.5022 0.4201 0.022 Uiso 1 1 calc R
C16 C 0.7921(4) 0.3924(3) 0.5057(2) 0.0183(6) Uani 1 1 d .
H16 H 0.7343 0.3394 0.5181 0.022 Uiso 1 1 calc R
C17 C 0.8177(4) 0.8225(3) 1.0733(3) 0.0202(7) Uani 1 1 d .
H17 H 0.8696 0.7452 1.0859 0.024 Uiso 1 1 calc R
C18 C 0.9001(4) 0.8939(3) 1.0935(3) 0.0216(7) Uani 1 1 d .
H18 H 1.0089 0.8652 1.1182 0.026 Uiso 1 1 calc R
C19 C 0.8248(4) 1.0078(3) 1.0779(2) 0.0183(6) Uani 1 1 d .
H19 H 0.8820 1.0558 1.0932 0.022 Uiso 1 1 calc R
C20 C 0.6664(4) 1.0515(3) 1.0400(2) 0.0158(6) Uani 1 1 d .
C21 C 0.5816(4) 0.9787(3) 1.0189(2) 0.0152(6) Uani 1 1 d .
C22 C 0.6595(4) 0.8626(3) 1.0347(2) 0.0157(6) Uani 1 1 d .
C23 C 0.5651(5) 0.7918(3) 1.0116(2) 0.0241(8) Uani 1 1 d .
H23 H 0.6150 0.7142 1.0215 0.029 Uiso 1 1 calc R
C24 C 0.4221(5) 0.8294(3) 0.9794(2) 0.0242(8) Uani 1 1 d .
H24 H 0.3674 0.7789 0.9668 0.029 Uiso 1 1 calc R

loop_
_atom_site_aniso_label
_atom_site_aniso_U_11
_atom_site_aniso_U_22
_atom_site_aniso_U_33
_atom_site_aniso_U_23
_atom_site_aniso_U_13
_atom_site_aniso_U_12
Bi1 0.01486(7) 0.01391(7) 0.01407(7) -0.00287(4) 0.00088(4) -0.00298(5)
Rh1 0.01362(11) 0.01001(12) 0.01301(12) -0.00135(9) 0.00000(9) -0.00320(9)
O1 0.0175(11) 0.0359(16) 0.0220(13) -0.0087(11) -0.0012(10) 0.0007(10)
O2 0.0446(15) 0.0174(13) 0.0205(12) -0.0064(10) 0.0054(11) -0.0142(11)
O3 0.0182(12) 0.0414(16) 0.0174(12) -0.0093(11) -0.0007(9) -0.0019(11)
O4 0.0304(13) 0.0188(13) 0.0168(11) -0.0013(9) 0.0043(10) -0.0094(10)
O5 0.0158(10) 0.0184(12) 0.0189(11) -0.0034(9) -0.0014(9) -0.0046(9)
O6 0.0191(11) 0.0109(11) 0.0173(11) -0.0022(9) -0.0009(9) -0.0038(8)
O7 0.0148(10) 0.0166(12) 0.0160(11) -0.0029(9) -0.0011(8) -0.0013(9)
O8 0.0226(11) 0.0134(11) 0.0173(11) -0.0027(9) 0.0030(9) -0.0080(9)
C1 0.0157(14) 0.0157(16) 0.0232(16) -0.0023(13) -0.0022(12) -0.0041(12)
C2 0.0210(17) 0.033(2) 0.0270(19) -0.0054(16) -0.0017(14) -0.0051(15)
F1 0.0338(14) 0.0503(18) 0.095(2) 0.0432(17) -0.0255(15) -0.0103(13)
F2 0.0276(13) 0.098(2) 0.0494(16) -0.0423(17) -0.0165(12) 0.0047(14)
F3 0.0154(10) 0.0556(16) 0.0406(14) -0.0071(12) -0.0010(9) -0.0066(10)
C3 0.0143(14) 0.0139(16) 0.0210(16) -0.0015(12) -0.0033(12) -0.0041(11)
C4 0.0248(17) 0.0134(17) 0.0257(17) -0.0012(13) -0.0047(14) -0.0064(13)
F4 0.0671(17) 0.0251(13) 0.0354(13) 0.0004(10) -0.0200(12) -0.0267(12)
F5 0.0305(12) 0.0187(12) 0.0479(14) 0.0037(10) -0.0039(10) 0.0057(9)
F6 0.0396(12) 0.0190(11) 0.0290(11) -0.0010(9) 0.0052(9) -0.0125(9)
C5 0.0176(15) 0.0111(15) 0.0188(15) -0.0004(12) -0.0031(12) -0.0025(11)
C6 0.0183(15) 0.0167(17) 0.0203(16) -0.0019(13) -0.0030(12) -0.0011(12)
F7 0.0277(11) 0.0174(11) 0.0458(14) 0.0039(10) -0.0033(10) 0.0004(9)
F8 0.0225(10) 0.0446(14) 0.0249(11) -0.0125(10) -0.0052(8) -0.0042(9)
F9 0.0164(9) 0.0291(12) 0.0227(10) -0.0036(8) 0.0012(8) -0.0047(8)
C7 0.0126(14) 0.0147(16) 0.0181(15) 0.0015(12) -0.0008(12) -0.0031(11)
C8 0.0214(16) 0.0170(17) 0.0186(16) -0.0009(13) 0.0009(13) -0.0059(13)
F10 0.0259(11) 0.0145(10) 0.0434(13) -0.0025(9) 0.0079(9) -0.0027(8)
F11 0.0809(19) 0.0258(13) 0.0218(11) 0.0006(9) 0.0103(12) -0.0308(13)
F12 0.0290(11) 0.0244(12) 0.0569(15) -0.0088(11) -0.0153(11) -0.0086(9)
C9 0.0234(16) 0.0188(17) 0.0186(16) -0.0028(13) -0.0018(13) -0.0040(13)
C10 0.0279(17) 0.0135(16) 0.0191(16) 0.0026(13) -0.0011(13) -0.0035(13)
C11 0.0228(16) 0.0142(16) 0.0216(16) -0.0012(13) 0.0030(13) -0.0053(12)
C12 0.0168(14) 0.0157(16) 0.0164(15) -0.0039(12) 0.0034(12) -0.0049(12)
C13 0.0173(15) 0.0120(15) 0.0155(15) -0.0043(12) 0.0015(12) -0.0022(11)
C14 0.0200(15) 0.0151(16) 0.0157(15) -0.0045(12) 0.0009(12) -0.0023(12)
C15 0.0169(15) 0.0191(17) 0.0206(16) -0.0077(13) 0.0005(12) -0.0044(12)
C16 0.0184(15) 0.0177(17) 0.0201(16) -0.0055(13) 0.0019(12) -0.0067(12)
C17 0.0215(16) 0.0115(16) 0.0235(17) -0.0027(13) 0.0031(13) 0.0000(12)
C18 0.0175(15) 0.0284(19) 0.0172(16) -0.0048(14) -0.0019(12) -0.0035(13)
C19 0.0218(16) 0.0189(17) 0.0160(15) -0.0040(13) -0.0006(12) -0.0081(13)
C20 0.0198(15) 0.0131(16) 0.0127(14) -0.0015(12) 0.0017(12) -0.0033(12)
C21 0.0176(15) 0.0165(16) 0.0117(14) -0.0034(12) 0.0018(11) -0.0052(12)
C22 0.0198(15) 0.0158(16) 0.0112(14) -0.0007(12) 0.0025(12) -0.0062(12)
C23 0.049(2) 0.0147(17) 0.0150(15) -0.0061(13) 0.0138(15) -0.0207(16)
C24 0.054(2) 0.0099(16) 0.0126(15) -0.0047(12) 0.0158(15) -0.0186(16)

loop_
_atom_type_symbol
_atom_type_description
_atom_type_scat_dispersion_real
_atom_type_scat_dispersion_imag
_atom_type_scat_source
C C 0.0033 0.0016 'International Tables Vol C Tables 4.2.6.8 and 6.1.1.4'
H H 0.0000 0.0000 'International Tables Vol C Tables 4.2.6.8 and 6.1.1.4'
O O 0.0106 0.0060 'International Tables Vol C Tables 4.2.6.8 and 6.1.1.4'
F F 0.0171 0.0103 'International Tables Vol C Tables 4.2.6.8 and 6.1.1.4'
Rh Rh -1.1178 0.9187 'International Tables Vol C Tables 4.2.6.8 and 6.1.1.4'
Bi Bi -4.1077 10.2566 'International Tables Vol C Tables 4.2.6.8 and 6.1.1.4'

loop_
_geom_angle_atom_site_label_1
_geom_angle_atom_site_label_2
_geom_angle_atom_site_label_3
_geom_angle
_geom_angle_site_symmetry_1
_geom_angle_site_symmetry_3
_geom_angle_publ_flag
O2 Bi1 O3 83.31(10) . . y
O2 Bi1 O1 82.33(10) . . y
O3 Bi1 O1 158.24(9) . . y
O2 Bi1 O4 158.83(8) . . y
O3 Bi1 O4 89.55(9) . . y
O1 Bi1 O4 98.07(9) . . y
O2 Bi1 Rh1 80.04(6) . . y
O3 Bi1 Rh1 81.56(6) . . y
O1 Bi1 Rh1 79.91(6) . . y
O4 Bi1 Rh1 79.21(5) . . y
O2 Bi1 C13 76.02(8) . . ?
O3 Bi1 C13 116.41(8) . . ?
O1 Bi1 C13 75.62(8) . . ?
O4 Bi1 C13 124.75(8) . . ?
Rh1 Bi1 C13 147.64(5) . . y
O2 Bi1 C14 72.17(8) . . ?
O3 Bi1 C14 92.10(8) . . ?
O1 Bi1 C14 98.94(8) . . ?
O4 Bi1 C14 128.19(8) . . ?
Rh1 Bi1 C14 152.05(6) . . y
C13 Bi1 C14 24.33(8) . . ?
O2 Bi1 C12 98.61(8) . . ?
O3 Bi1 C12 128.06(8) . . ?
O1 Bi1 C12 70.47(8) . . ?
O4 Bi1 C12 101.46(8) . . ?
Rh1 Bi1 C12 150.22(5) . . y
C13 Bi1 C12 24.02(7) . . ?
C14 Bi1 C12 42.12(7) . . ?
O2 Bi1 C9 90.95(8) . . ?
O3 Bi1 C9 80.56(8) . . ?
O1 Bi1 C9 115.90(8) . . ?
O4 Bi1 C9 107.56(8) . . ?
Rh1 Bi1 C9 160.79(6) . . y
C13 Bi1 C9 41.41(8) . . ?
C14 Bi1 C9 23.30(8) . . ?
C12 Bi1 C9 47.62(8) . . ?
O2 Bi1 C11 116.38(8) . . ?
O3 Bi1 C11 112.84(8) . . ?
O1 Bi1 C11 88.23(8) . . ?
O4 Bi1 C11 84.76(7) . . ?
Rh1 Bi1 C11 158.43(5) . . y
C13 Bi1 C11 40.96(7) . . ?
C14 Bi1 C11 47.48(8) . . ?
C12 Bi1 C11 22.98(8) . . ?
C9 Bi1 C11 39.80(8) . . ?
O2 Bi1 C10 112.11(8) . . ?
O3 Bi1 C10 90.89(8) . . ?
O1 Bi1 C10 109.66(8) . . ?
O4 Bi1 C10 87.82(8) . . ?
Rh1 Bi1 C10 164.99(5) . . y
C13 Bi1 C10 47.28(8) . . ?
C14 Bi1 C10 40.39(8) . . ?
C12 Bi1 C10 40.12(8) . . ?
C9 Bi1 C10 22.50(8) . . ?
C11 Bi1 C10 22.25(8) . . ?
O8 Rh1 O6 174.67(9) . . y
O8 Rh1 O5 90.84(9) . . y
O6 Rh1 O5 87.19(9) . . y
O8 Rh1 O7 89.96(9) . . y
O6 Rh1 O7 91.84(9) . . y
O5 Rh1 O7 177.82(9) . . y
O8 Rh1 Bi1 93.05(6) . . y
O6 Rh1 Bi1 91.96(6) . . y
O5 Rh1 Bi1 91.85(6) . . y
O7 Rh1 Bi1 90.13(6) . . y
O8 Rh1 C23 86.55(9) . . ?
O6 Rh1 C23 88.19(9) . . ?
O5 Rh1 C23 77.38(11) . . ?
O7 Rh1 C23 100.65(11) . . ?
Bi1 Rh1 C23 169.21(9) . . y
O8 Rh1 C24 85.89(9) . . ?
O6 Rh1 C24 89.78(9) . . ?
O5 Rh1 C24 104.13(11) . . ?
O7 Rh1 C24 73.90(11) . . ?
Bi1 Rh1 C24 163.99(9) . . y
C23 Rh1 C24 26.75(12) . . ?
C1 O1 Bi1 117.1(2) . . ?
C3 O2 Bi1 116.8(2) . . ?
C5 O3 Bi1 115.7(2) . . ?
C7 O4 Bi1 115.9(2) . . ?
C1 O5 Rh1 121.0(2) . . ?
C3 O6 Rh1 121.4(2) . . ?
C5 O7 Rh1 123.2(2) . . ?
C7 O8 Rh1 122.4(2) . . ?
O1 C1 O5 129.1(3) . . ?
O1 C1 C2 116.3(3) . . ?
O5 C1 C2 114.6(3) . . ?
F1 C2 F2 109.5(4) . . ?
F1 C2 F3 108.0(3) . . ?
F2 C2 F3 106.1(3) . . ?
F1 C2 C1 110.4(3) . . ?
F2 C2 C1 112.0(3) . . ?
F3 C2 C1 110.7(3) . . ?
O2 C3 O6 129.1(3) . . ?
O2 C3 C4 116.0(3) . . ?
O6 C3 C4 114.9(3) . . ?
F6 C4 F4 108.3(3) . . ?
F6 C4 F5 107.7(3) . . ?
F4 C4 F5 107.7(3) . . ?
F6 C4 C3 112.8(3) . . ?
F4 C4 C3 111.2(3) . . ?
F5 C4 C3 108.8(3) . . ?
O3 C5 O7 129.2(3) . . ?
O3 C5 C6 117.1(3) . . ?
O7 C5 C6 113.7(3) . . ?
F8 C6 F7 108.4(3) . . ?
F8 C6 F9 107.5(3) . . ?
F7 C6 F9 107.4(3) . . ?
F8 C6 C5 112.3(3) . . ?
F7 C6 C5 109.6(3) . . ?
F9 C6 C5 111.5(3) . . ?
O4 C7 O8 129.2(3) . . ?
O4 C7 C8 119.0(3) . . ?
O8 C7 C8 111.7(3) . . ?
F11 C8 F10 107.6(3) . . ?
F11 C8 F12 107.8(3) . . ?
F10 C8 F12 106.9(3) . . ?
F11 C8 C7 112.3(3) . . ?
F10 C8 C7 111.4(3) . . ?
F12 C8 C7 110.6(3) . . ?
C10 C9 C14 120.2(3) . . ?
C10 C9 Bi1 81.89(19) . . ?
C14 C9 Bi1 73.18(18) . . ?
C10 C9 H9 119.9 . . ?
C14 C9 H9 119.9 . . ?
Bi1 C9 H9 115.6 . . ?
C11 C10 C9 120.8(3) . . ?
C11 C10 Bi1 77.49(19) . . ?
C9 C10 Bi1 75.61(19) . . ?
C11 C10 H10 119.6 . . ?
C9 C10 H10 119.6 . . ?
Bi1 C10 H10 118.1 . . ?
C10 C11 C12 120.9(3) . . ?
C10 C11 Bi1 80.26(19) . . ?
C12 C11 Bi1 74.07(18) . . ?
C10 C11 H11 119.5 . . ?
C12 C11 H11 119.5 . . ?
Bi1 C11 H11 116.7 . . ?
C11 C12 C13 118.7(3) . . ?
C11 C12 C16 122.7(3) . 2_766 ?
C13 C12 C16 118.5(3) . 2_766 ?
C11 C12 Bi1 82.94(18) . . ?
C13 C12 Bi1 73.90(17) . . ?
C16 C12 Bi1 112.48(19) 2_766 . ?
C12 C13 C14 120.1(3) . . ?
C12 C13 C13 120.5(4) . 2_766 ?
C14 C13 C13 119.4(4) . 2_766 ?
C12 C13 Bi1 82.08(17) . . ?
C14 C13 Bi1 79.48(17) . . ?
C13 C13 Bi1 108.0(3) 2_766 . ?
C9 C14 C13 119.2(3) . . ?
C9 C14 C15 122.0(3) . . ?
C13 C14 C15 118.8(3) . . ?
C9 C14 Bi1 83.52(18) . . ?
C13 C14 Bi1 76.19(17) . . ?
C15 C14 Bi1 109.78(19) . . ?
C16 C15 C14 121.4(3) . . ?
C16 C15 H15 119.3 . . ?
C14 C15 H15 119.3 . . ?
C15 C16 C12 121.3(3) . 2_766 ?
C15 C16 H16 119.3 . . ?
C12 C16 H16 119.3 2_766 . ?
C18 C17 C22 120.9(3) . . ?
C18 C17 H17 119.6 . . ?
C22 C17 H17 119.6 . . ?
C17 C18 C19 120.6(3) . . ?
C17 C18 H18 119.7 . . ?
C19 C18 H18 119.7 . . ?
C20 C19 C18 120.6(3) . . ?
C20 C19 H19 119.7 . . ?
C18 C19 H19 119.7 . . ?
C19 C20 C21 119.1(3) . . ?
C19 C20 C24 124.3(3) . 2_677 ?
C21 C20 C24 116.7(3) . 2_677 ?
C20 C21 C22 120.0(3) . . ?
C20 C21 C21 120.2(4) . 2_677 ?
C22 C21 C21 119.7(4) . 2_677 ?
C17 C22 C21 118.9(3) . . ?
C17 C22 C23 123.8(3) . . ?
C21 C22 C23 117.4(3) . . ?
C24 C23 C22 122.7(3) . . ?
C24 C23 Rh1 77.8(2) . . ?
C22 C23 Rh1 108.01(19) . . ?
C24 C23 H23 118.7 . . ?
C22 C23 H23 118.7 . . ?
Rh1 C23 H23 84.1 . . ?
C23 C24 C20 123.3(3) . 2_677 ?
C23 C24 Rh1 75.4(2) . . ?
C20 C24 Rh1 108.61(19) 2_677 . ?
C23 C24 H24 118.3 . . ?
C20 C24 H24 118.3 2_677 . ?
Rh1 C24 H24 85.9 . . ?

loop_
_geom_bond_atom_site_label_1
_geom_bond_atom_site_label_2
_geom_bond_distance
_geom_bond_site_symmetry_2
_geom_bond_publ_flag
Bi1 O2 2.387(2) . y
Bi1 O3 2.390(2) . y
Bi1 O1 2.395(2) . y
Bi1 O4 2.465(2) . y
Bi1 Rh1 2.5766(3) . y
Bi1 C13 3.359(3) . y
Bi1 C14 3.400(3) . y
Bi1 C12 3.462(3) . y
Bi1 C9 3.530(3) . y
Bi1 C11 3.573(3) . y
Bi1 C10 3.607(3) . y
Rh1 O8 2.014(2) . y
Rh1 O6 2.025(2) . y
Rh1 O5 2.037(2) . y
Rh1 O7 2.039(2) . y
Rh1 C23 2.681(3) . y
Rh1 C24 2.708(3) . y
O1 C1 1.241(4) . ?
O2 C3 1.243(4) . ?
O3 C5 1.238(4) . ?
O4 C7 1.238(4) . ?
O5 C1 1.265(4) . ?
O6 C3 1.261(4) . ?
O7 C5 1.262(4) . ?
O8 C7 1.265(4) . ?
C1 C2 1.539(5) . ?
C2 F1 1.308(5) . ?
C2 F2 1.323(4) . ?
C2 F3 1.329(4) . ?
C3 C4 1.544(5) . ?
C4 F6 1.319(4) . ?
C4 F4 1.328(4) . ?
C4 F5 1.338(4) . ?
C5 C6 1.542(4) . ?
C6 F8 1.325(4) . ?
C6 F7 1.335(4) . ?
C6 F9 1.345(4) . ?
C7 C8 1.538(5) . ?
C8 F11 1.327(4) . ?
C8 F10 1.330(4) . ?
C8 F12 1.333(4) . ?
C9 C10 1.395(5) . ?
C9 C14 1.405(5) . ?
C9 H9 0.9500 . ?
C10 C11 1.386(5) . ?
C10 H10 0.9500 . ?
C11 C12 1.406(5) . ?
C11 H11 0.9500 . ?
C12 C13 1.423(4) . ?
C12 C16 1.445(4) 2_766 ?
C13 C14 1.425(4) . ?
C13 C13 1.428(6) 2_766 ?
C14 C15 1.450(5) . ?
C15 C16 1.344(5) . ?
C15 H15 0.9500 . ?
C16 C12 1.445(4) 2_766 ?
C16 H16 0.9500 . ?
C17 C18 1.383(5) . ?
C17 C22 1.394(5) . ?
C17 H17 0.9500 . ?
C18 C19 1.396(5) . ?
C18 H18 0.9500 . ?
C19 C20 1.392(5) . ?
C19 H19 0.9500 . ?
C20 C21 1.418(4) . ?
C20 C24 1.476(5) 2_677 ?
C21 C22 1.424(5) . ?
C21 C21 1.428(6) 2_677 ?
C22 C23 1.465(4) . ?
C23 C24 1.247(6) . ?
C23 H23 0.9500 . ?
C24 C20 1.476(5) 2_677 ?
C24 H24 0.9500 . ?
